data_7059138
loop_
_publ_author_name
'Li, Wenqiang'
'Jiang, Xinxin'
'So, Yat-Ming'
'He, Gaohong'
'Pan, Yu'

_publ_section_title
;
 Lutetium and yttrium complexes supported by an anilido-oxazoline ligand
 for polymerization of 1,3-conjugated dienes and \e-caprolactone
;
_journal_issue 1
_journal_name_full 'New Journal of Chemistry'
_journal_page_first 121
_journal_page_last 128
_journal_paper_doi 10.1039/C9NJ05081G
_journal_volume 44
_journal_year 2020
_chemical_formula_moiety 'C31 H51 Lu N2 O2 Si2'
_chemical_formula_sum 'C31 H51 Lu N2 O2 Si2'
_chemical_formula_weight 714.89
_space_group_crystal_system monoclinic
_space_group_IT_number 14
_space_group_name_Hall '-P 2ybc'
_space_group_name_H-M_alt 'P 1 21/c 1'
_atom_sites_solution_hydrogens geom
_atom_sites_solution_primary direct
_atom_sites_solution_secondary difmap
_audit_creation_date 2019-11-01
_audit_creation_method
;
Olex2 1.2
(compiled 2018.05.29 svn.r3508 for OlexSys, GUI svn.r5506)
;
_audit_update_record
;
2019-11-22 deposited with the CCDC.	2019-11-26 downloaded from the CCDC.
;
_cell_angle_alpha 90.00
_cell_angle_beta 99.9110(10)
_cell_angle_gamma 90.00
_cell_formula_units_Z 4
_cell_length_a 17.8355(6)
_cell_length_b 9.5060(3)
_cell_length_c 20.6821(7)
_cell_measurement_reflns_used 9854
_cell_measurement_temperature 150(2)
_cell_measurement_theta_max 26.03
_cell_measurement_theta_min 2.79
_cell_volume 3454.2(2)
_computing_cell_refinement 'SAINT v8.37A (Bruker, 2015)'
_computing_data_reduction 'SAINT v8.37A (Bruker, 2015)'
_computing_molecular_graphics 'Olex2 (Dolomanov et al., 2009)'
_computing_publication_material 'Olex2 (Dolomanov et al., 2009)'
_computing_structure_refinement 'XL (Sheldrick, 2008)'
_computing_structure_solution 'SHELXS-97 (Sheldrick, 1990)'
_diffrn_ambient_temperature 150.02
_diffrn_measured_fraction_theta_full 0.997
_diffrn_measured_fraction_theta_max 0.997
_diffrn_measurement_device_type 'Bruker APEX-II CCD'
_diffrn_measurement_method '\f and \w scans'
_diffrn_radiation_monochromator graphite
_diffrn_radiation_type MoK\a
_diffrn_radiation_wavelength 0.71073
_diffrn_reflns_av_R_equivalents 0.0308
_diffrn_reflns_av_unetI/netI 0.0267
_diffrn_reflns_limit_h_max 22
_diffrn_reflns_limit_h_min -22
_diffrn_reflns_limit_k_max 11
_diffrn_reflns_limit_k_min -11
_diffrn_reflns_limit_l_max 21
_diffrn_reflns_limit_l_min -25
_diffrn_reflns_number 27335
_diffrn_reflns_theta_full 26.03
_diffrn_reflns_theta_max 26.03
_diffrn_reflns_theta_min 2.79
_diffrn_source 'fine-focus sealed tube'
_diffrn_standards_number 0
_exptl_absorpt_coefficient_mu 2.954
_exptl_absorpt_correction_T_max 0.701
_exptl_absorpt_correction_T_min 0.502
_exptl_absorpt_correction_type multi-scan
_exptl_crystal_colour 'yellowish yellow'
_exptl_crystal_colour_modifier yellowish
_exptl_crystal_colour_primary yellow
_exptl_crystal_density_diffrn 1.375
_exptl_crystal_density_method 'not measured'
_exptl_crystal_description block
_exptl_crystal_F_000 1464
_exptl_crystal_size_max 0.27
_exptl_crystal_size_mid 0.19
_exptl_crystal_size_min 0.12
_refine_diff_density_max 0.703
_refine_diff_density_min -1.284
_refine_diff_density_rms 0.082
_refine_ls_extinction_method none
_refine_ls_goodness_of_fit_ref 1.034
_refine_ls_hydrogen_treatment constr
_refine_ls_matrix_type full
_refine_ls_number_parameters 397
_refine_ls_number_reflns 6792
_refine_ls_number_restraints 3918
_refine_ls_restrained_S_all 0.900
_refine_ls_R_factor_all 0.0298
_refine_ls_R_factor_gt 0.0239
_refine_ls_shift/su_max 0.001
_refine_ls_shift/su_mean 0.000
_refine_ls_structure_factor_coef Fsqd
_refine_ls_weighting_details 'calc w=1/[\s^2^(Fo^2^)+(0.0215P)^2^+5.9006P] where P=(Fo^2^+2Fc^2^)/3'
_refine_ls_weighting_scheme calc
_refine_ls_wR_factor_gt 0.0550
_refine_ls_wR_factor_ref 0.0571
_reflns_number_gt 5955
_reflns_number_total 6792
_reflns_threshold_expression >2sigma(I)
_cod_data_source_file c9nj05081g2.cif
_cod_data_source_block 1a
_cod_depositor_comments
;Adding full bibliography for 7059138--7059139.cif.

 Adding full bibliography for 7059138--7059139.cif.
;
_cod_database_code 7059138
_olex2_refinement_description
;
1. Fixed Uiso
 At 1.2 times of:
  All C(H) groups, All C(H,H) groups, All C(H,H,H,H) groups
 At 1.5 times of:
  All C(H,H,H) groups
2. Uiso/Uaniso restraints and constraints
C1 \\sim C2 \\sim C3 \\sim C4 \\sim C5 \\sim C6 \\sim C7 \\sim C8 \\sim C9
\\sim C10 \\sim C11 \\sim C12 \\sim C13 \\sim C14 \\sim C15 \\sim C16 \\sim C17
\\sim C18 \\sim C19 \\sim C20 \\sim C23 \\sim C24 \\sim C25 \\sim C26 \\sim C27
\\sim C28 \\sim C21 \\sim C22 \\sim C29 \\sim C30 \\sim C31 \\sim C21A \\sim
C22A \\sim C29A \\sim C30A \\sim C31A: within 9.2A with sigma of 0.01 and sigma
for terminal atoms of 0.02
Si1 \\sim Si1 \\sim C29 \\sim C31: within 2A with sigma of 0.007 and sigma for
terminal atoms of 0.001
All non-hydrogen atoms restrained to be isotropic: with sigma of 0.01 and sigma
for terminal atoms of 0.02
3. Others
 Sof(C29A)=Sof(H29D)=Sof(H29E)=Sof(H29F)=Sof(C30A)=Sof(H30D)=Sof(H30E)=
 Sof(H30F)=Sof(C31A)=Sof(H31D)=Sof(H31E)=Sof(H31F)=1-FVAR(1)
 Sof(C29)=Sof(H29A)=Sof(H29B)=Sof(H29C)=Sof(C30)=Sof(H30A)=Sof(H30B)=Sof(H30C)=
 Sof(C31)=Sof(H31A)=Sof(H31B)=Sof(H31C)=FVAR(1)
 Sof(H23C)=Sof(H23D)=Sof(C22A)=Sof(H22C)=Sof(H22D)=1-FVAR(2)
 Sof(H23A)=Sof(H23B)=Sof(C22)=Sof(H22A)=Sof(H22B)=FVAR(2)
 Sof(H20C)=Sof(H20D)=Sof(C21A)=Sof(H21C)=Sof(H21D)=1-FVAR(3)
 Sof(H20A)=Sof(H20B)=Sof(C21)=Sof(H21A)=Sof(H21B)=FVAR(3)
4.a Secondary CH2 refined with riding coordinates:
 C8(H8A,H8B), C20(H20A,H20B), C20(H20C,H20D), C23(H23A,H23B), C23(H23C,H23D),
 C24(H24A,H24B), C28(H28A,H28B), C21(H21A,H21B), C22(H22A,H22B), C21A(H21C,
 H21D), C22A(H22C,H22D)
4.b Me refined with riding coordinates:
 C10(H10A,H10B,H10C), C11(H11A,H11B,H11C), C18(H18A,H18B,H18C), C19(H19A,H19B,
 H19C), C25(H25A,H25B,H25C), C26(H26A,H26B,H26C), C27(H27A,H27B,H27C)
4.c Aromatic/amide H refined with riding coordinates:
 C1(H1), C2(H2), C3(H3), C6(H6), C14(H14), C15(H15), C16(H16)
4.d Idealised Me refined as rotating group:
 C29(H29A,H29B,H29C), C30(H30A,H30B,H30C), C31(H31A,H31B,H31C), C29A(H29D,H29E,
 H29F), C30A(H30D,H30E,H30F), C31A(H31D,H31E,H31F)
;
_olex2_submission_special_instructions 'No special instructions were received'

loop_
_space_group_symop_id
_space_group_symop_operation_xyz
1 'x, y, z'
2 '-x, y+1/2, -z+1/2'
3 '-x, -y, -z'
4 'x, -y-1/2, z-1/2'

loop_
_atom_site_label
_atom_site_type_symbol
_atom_site_fract_x
_atom_site_fract_y
_atom_site_fract_z
_atom_site_U_iso_or_equiv
_atom_site_adp_type
_atom_site_occupancy
_atom_site_calc_flag
_atom_site_disorder_assembly
_atom_site_disorder_group
_atom_site_refinement_flags_posn
_atom_site_refinement_flags_adp
Lu Lu 0.745087(6) 0.588284(11) 0.381864(5) 0.01925(4) Uani 1 d . . . .
Si1 Si 0.59535(5) 0.49936(10) 0.23624(5) 0.0379(2) Uani 1 d . . . U
Si2 Si 0.93967(4) 0.45669(9) 0.35828(4) 0.02821(17) Uani 1 d . . . .
O1 O 0.87050(11) 1.0011(2) 0.38284(9) 0.0290(4) Uani 1 d . . . .
O2 O 0.70609(10) 0.37399(19) 0.42035(10) 0.0260(4) Uani 1 d A . . .
N1 N 0.79449(12) 0.8111(2) 0.36311(10) 0.0207(5) Uani 1 d . . . .
N2 N 0.75473(12) 0.6929(2) 0.48176(10) 0.0205(5) Uani 1 d . . . .
C1 C 0.90409(18) 1.0011(3) 0.57795(15) 0.0376(6) Uani 1 d . . . U
H1 H 0.9407 1.0643 0.6007 0.045 Uiso 1 calc . . R .
C2 C 0.85523(19) 0.9278(3) 0.61093(15) 0.0364(6) Uani 1 d . . . U
H2 H 0.8563 0.9452 0.6563 0.044 Uiso 1 calc . . R .
C3 C 0.80526(17) 0.8304(3) 0.57925(14) 0.0309(5) Uani 1 d . . . U
H3 H 0.7721 0.7832 0.6034 0.037 Uiso 1 calc . . R .
C4 C 0.80102(15) 0.7972(3) 0.51170(13) 0.0233(5) Uani 1 d . . . U
C5 C 0.84736(15) 0.8828(3) 0.47757(13) 0.0241(5) Uani 1 d . . . U
C6 C 0.89850(16) 0.9805(3) 0.51186(14) 0.0303(5) Uani 1 d . . . U
H6 H 0.9301 1.0338 0.4884 0.036 Uiso 1 calc . . R .
C7 C 0.83582(15) 0.8886(3) 0.40664(13) 0.0232(5) Uani 1 d . . . U
C8 C 0.85775(18) 0.9844(3) 0.31259(14) 0.0331(6) Uani 1 d . . . U
H8A H 0.9029 0.9427 0.2979 0.040 Uiso 1 calc . . R .
H8B H 0.8462 1.0760 0.2903 0.040 Uiso 1 calc . . R .
C9 C 0.78987(17) 0.8859(3) 0.29840(14) 0.0294(5) Uani 1 d . . . U
C10 C 0.7956(2) 0.7861(4) 0.24248(14) 0.0394(7) Uani 1 d . . . U
H10A H 0.7922 0.8396 0.2016 0.059 Uiso 1 calc . . R .
H10B H 0.7539 0.7179 0.2382 0.059 Uiso 1 calc . . R .
H10C H 0.8444 0.7363 0.2514 0.059 Uiso 1 calc . . R .
C11 C 0.71552(19) 0.9673(4) 0.28543(16) 0.0395(7) Uani 1 d . . . U
H11A H 0.7112 1.0168 0.2434 0.059 Uiso 1 calc . . R .
H11B H 0.7146 1.0357 0.3207 0.059 Uiso 1 calc . . R .
H11C H 0.6728 0.9019 0.2838 0.059 Uiso 1 calc . . R .
C12 C 0.70458(15) 0.6297(3) 0.52052(13) 0.0236(5) Uani 1 d . . . U
C13 C 0.62876(16) 0.6745(3) 0.51284(14) 0.0270(5) Uani 1 d . . . U
C14 C 0.57922(17) 0.6072(3) 0.54775(15) 0.0326(6) Uani 1 d . . . U
H14 H 0.5278 0.6374 0.5426 0.039 Uiso 1 calc . . R .
C15 C 0.60351(18) 0.4969(3) 0.58984(15) 0.0343(6) Uani 1 d . . . U
H15 H 0.5689 0.4509 0.6130 0.041 Uiso 1 calc . . R .
C16 C 0.67846(18) 0.4545(3) 0.59787(14) 0.0317(6) Uani 1 d . . . U
H16 H 0.6952 0.3792 0.6270 0.038 Uiso 1 calc . . R .
C17 C 0.73018(16) 0.5194(3) 0.56425(13) 0.0267(5) Uani 1 d . . . U
C18 C 0.60088(17) 0.7982(3) 0.46970(16) 0.0361(7) Uani 1 d . . . U
H18A H 0.6423 0.8335 0.4486 0.054 Uiso 1 calc . . R .
H18B H 0.5839 0.8729 0.4965 0.054 Uiso 1 calc . . R .
H18C H 0.5583 0.7685 0.4360 0.054 Uiso 1 calc . . R .
C19 C 0.81237(17) 0.4756(3) 0.57645(15) 0.0349(6) Uani 1 d . . . U
H19A H 0.8405 0.5317 0.5488 0.052 Uiso 1 calc . . R .
H19B H 0.8162 0.3757 0.5657 0.052 Uiso 1 calc . . R .
H19C H 0.8341 0.4909 0.6227 0.052 Uiso 1 calc . . R .
C20 C 0.62822(16) 0.3397(3) 0.42804(15) 0.0296(5) Uani 1 d . . . U
H20A H 0.5943 0.3360 0.3848 0.036 Uiso 0.48(3) calc A 1 R .
H20B H 0.6083 0.4104 0.4558 0.036 Uiso 0.48(3) calc A 1 R .
H20C H 0.5920 0.3647 0.3879 0.036 Uiso 0.52(3) calc A 2 R .
H20D H 0.6140 0.3916 0.4656 0.036 Uiso 0.52(3) calc A 2 R .
C23 C 0.75424(17) 0.2519(3) 0.43866(16) 0.0341(6) Uani 1 d . . . U
H23A H 0.8060 0.2813 0.4595 0.041 Uiso 0.69(2) calc A 1 R .
H23B H 0.7581 0.1939 0.3996 0.041 Uiso 0.69(2) calc A 1 R .
H23C H 0.7988 0.2766 0.4723 0.041 Uiso 0.31(2) calc A 2 R .
H23D H 0.7722 0.2112 0.4000 0.041 Uiso 0.31(2) calc A 2 R .
C24 C 0.83559(16) 0.4632(3) 0.33489(14) 0.0288(5) Uani 1 d . . . U
H24A H 0.8191 0.3638 0.3352 0.035 Uiso 1 calc . . R .
H24B H 0.8265 0.4921 0.2882 0.035 Uiso 1 calc . . R .
C25 C 0.98022(18) 0.6387(4) 0.37156(18) 0.0416(7) Uani 1 d . . . U
H25A H 1.0357 0.6330 0.3839 0.062 Uiso 1 calc . . R .
H25B H 0.9590 0.6849 0.4067 0.062 Uiso 1 calc . . R .
H25C H 0.9672 0.6932 0.3310 0.062 Uiso 1 calc . . R .
C26 C 0.96815(18) 0.3522(4) 0.43489(16) 0.0382(7) Uani 1 d . . . U
H26A H 1.0238 0.3502 0.4464 0.057 Uiso 1 calc . . R .
H26B H 0.9488 0.2560 0.4278 0.057 Uiso 1 calc . . R .
H26C H 0.9468 0.3957 0.4707 0.057 Uiso 1 calc . . R .
C27 C 0.9876(2) 0.3720(4) 0.29438(18) 0.0501(8) Uani 1 d . . . U
H27A H 1.0428 0.3714 0.3094 0.075 Uiso 1 calc . . R .
H27B H 0.9757 0.4251 0.2533 0.075 Uiso 1 calc . . R .
H27C H 0.9693 0.2751 0.2870 0.075 Uiso 1 calc . . R .
C28 C 0.62840(17) 0.6044(3) 0.31048(15) 0.0318(6) Uani 1 d B . . U
H28A H 0.5891 0.5917 0.3385 0.038 Uiso 1 calc . . R .
H28B H 0.6244 0.7036 0.2958 0.038 Uiso 1 calc . . R .
C21 C 0.6341(5) 0.1910(9) 0.4620(8) 0.0313(10) Uani 0.48(3) d A 1 . U
H21A H 0.6045 0.1890 0.4983 0.038 Uiso 0.48(3) calc A 1 R .
H21B H 0.6145 0.1168 0.4299 0.038 Uiso 0.48(3) calc A 1 R .
C22 C 0.7156(4) 0.1695(7) 0.4871(5) 0.0321(8) Uani 0.69(2) d A 1 . U
H22A H 0.7291 0.0685 0.4871 0.039 Uiso 0.69(2) calc A 1 R .
H22B H 0.7298 0.2071 0.5322 0.039 Uiso 0.69(2) calc A 1 R .
C29 C 0.4904(3) 0.4512(7) 0.2324(3) 0.0390(5) Uani 0.548(5) d B 1 . U
H29A H 0.4848 0.3944 0.2708 0.058 Uiso 0.548(5) calc B 1 GR .
H29B H 0.4726 0.3972 0.1923 0.058 Uiso 0.548(5) calc B 1 GR .
H29C H 0.4602 0.5373 0.2321 0.058 Uiso 0.548(5) calc B 1 GR .
C30 C 0.6470(4) 0.3336(8) 0.2370(4) 0.0457(13) Uani 0.548(5) d B 1 . U
H30A H 0.6997 0.3525 0.2321 0.069 Uiso 0.548(5) calc B 1 GR .
H30B H 0.6225 0.2743 0.2006 0.069 Uiso 0.548(5) calc B 1 GR .
H30C H 0.6464 0.2850 0.2787 0.069 Uiso 0.548(5) calc B 1 GR .
C31 C 0.6018(4) 0.6024(7) 0.1625(3) 0.0409(5) Uani 0.548(5) d B 1 . U
H31A H 0.5714 0.6884 0.1624 0.061 Uiso 0.548(5) calc B 1 GR .
H31B H 0.5823 0.5466 0.1233 0.061 Uiso 0.548(5) calc B 1 GR .
H31C H 0.6550 0.6275 0.1622 0.061 Uiso 0.548(5) calc B 1 GR .
C21A C 0.6272(5) 0.1853(8) 0.4399(8) 0.0318(10) Uani 0.52(3) d A 2 . U
H21C H 0.5939 0.1616 0.4720 0.038 Uiso 0.52(3) calc A 2 R .
H21D H 0.6095 0.1333 0.3986 0.038 Uiso 0.52(3) calc A 2 R .
C22A C 0.7037(9) 0.1545(15) 0.4650(11) 0.0326(10) Uani 0.31(2) d A 2 . U
H22C H 0.7153 0.0568 0.4533 0.039 Uiso 0.31(2) calc A 2 R .
H22D H 0.7125 0.1617 0.5135 0.039 Uiso 0.31(2) calc A 2 R .
C29A C 0.4946(5) 0.5122(11) 0.2034(5) 0.0575(15) Uani 0.452(5) d B 2 . U
H29D H 0.4660 0.5223 0.2395 0.086 Uiso 0.452(5) calc B 2 GR .
H29E H 0.4780 0.4269 0.1784 0.086 Uiso 0.452(5) calc B 2 GR .
H29F H 0.4855 0.5943 0.1745 0.086 Uiso 0.452(5) calc B 2 GR .
C30A C 0.6162(6) 0.3033(9) 0.2492(5) 0.0487(15) Uani 0.452(5) d B 2 . U
H30D H 0.6694 0.2904 0.2701 0.073 Uiso 0.452(5) calc B 2 GR .
H30E H 0.6073 0.2550 0.2067 0.073 Uiso 0.452(5) calc B 2 GR .
H30F H 0.5826 0.2638 0.2774 0.073 Uiso 0.452(5) calc B 2 GR .
C31A C 0.6460(5) 0.5389(10) 0.1632(4) 0.0510(14) Uani 0.452(5) d B 2 . U
H31D H 0.6511 0.6409 0.1586 0.076 Uiso 0.452(5) calc B 2 GR .
H31E H 0.6160 0.5004 0.1229 0.076 Uiso 0.452(5) calc B 2 GR .
H31F H 0.6966 0.4956 0.1709 0.076 Uiso 0.452(5) calc B 2 GR .

loop_
_atom_site_aniso_label
_atom_site_aniso_U_11
_atom_site_aniso_U_22
_atom_site_aniso_U_33
_atom_site_aniso_U_23
_atom_site_aniso_U_13
_atom_site_aniso_U_12
Lu 0.01750(6) 0.01739(6) 0.02370(6) -0.00219(5) 0.00591(4) -0.00076(5)
Si1 0.0342(4) 0.0369(5) 0.0380(5) 0.0024(4) -0.0071(4) -0.0061(4)
Si2 0.0212(4) 0.0304(4) 0.0348(4) 0.0013(3) 0.0099(3) 0.0012(3)
O1 0.0369(11) 0.0237(10) 0.0289(10) 0.0013(8) 0.0130(9) -0.0107(9)
O2 0.0232(10) 0.0189(9) 0.0385(11) -0.0014(8) 0.0123(9) -0.0005(8)
N1 0.0240(11) 0.0184(11) 0.0212(11) 0.0004(9) 0.0078(9) -0.0001(9)
N2 0.0187(11) 0.0210(11) 0.0224(11) 0.0007(9) 0.0056(9) -0.0044(9)
C1 0.0392(13) 0.0346(13) 0.0351(12) -0.0009(11) -0.0042(11) -0.0121(11)
C2 0.0444(13) 0.0347(12) 0.0286(11) 0.0005(11) 0.0017(11) -0.0090(11)
C3 0.0364(12) 0.0293(12) 0.0273(11) 0.0009(10) 0.0064(10) -0.0079(11)
C4 0.0230(10) 0.0216(11) 0.0260(11) 0.0031(9) 0.0057(9) -0.0020(9)
C5 0.0225(10) 0.0228(11) 0.0276(11) 0.0025(9) 0.0057(9) -0.0010(9)
C6 0.0284(11) 0.0283(12) 0.0331(12) 0.0038(10) 0.0022(10) -0.0074(10)
C7 0.0220(10) 0.0212(11) 0.0288(11) 0.0025(9) 0.0109(9) -0.0004(9)
C8 0.0409(12) 0.0313(12) 0.0298(12) 0.0017(10) 0.0134(10) -0.0052(11)
C9 0.0369(12) 0.0273(12) 0.0255(11) 0.0008(10) 0.0094(10) -0.0038(10)
C10 0.0547(17) 0.0379(15) 0.0283(13) -0.0027(12) 0.0147(13) -0.0084(14)
C11 0.0473(16) 0.0360(15) 0.0331(14) 0.0073(13) 0.0009(13) 0.0022(14)
C12 0.0255(11) 0.0230(11) 0.0236(10) -0.0014(9) 0.0079(9) -0.0056(9)
C13 0.0270(11) 0.0263(11) 0.0295(11) -0.0036(10) 0.0095(10) -0.0025(10)
C14 0.0282(11) 0.0332(12) 0.0393(12) -0.0050(11) 0.0136(10) -0.0031(10)
C15 0.0376(12) 0.0341(12) 0.0349(12) -0.0016(11) 0.0166(10) -0.0110(11)
C16 0.0385(12) 0.0286(11) 0.0288(11) 0.0037(10) 0.0083(10) -0.0063(10)
C17 0.0298(11) 0.0250(11) 0.0256(11) -0.0007(10) 0.0051(10) -0.0037(10)
C18 0.0305(14) 0.0333(15) 0.0453(15) 0.0020(13) 0.0086(12) 0.0062(12)
C19 0.0329(14) 0.0326(14) 0.0372(14) 0.0070(12) 0.0006(12) -0.0006(12)
C20 0.0260(11) 0.0267(11) 0.0375(12) -0.0011(10) 0.0097(10) -0.0042(10)
C23 0.0320(11) 0.0272(12) 0.0444(12) 0.0000(11) 0.0100(10) 0.0019(10)
C24 0.0279(11) 0.0272(11) 0.0333(11) -0.0027(10) 0.0109(10) -0.0010(10)
C25 0.0297(14) 0.0367(15) 0.0559(17) 0.0097(14) 0.0004(13) -0.0042(13)
C26 0.0334(14) 0.0354(15) 0.0451(16) 0.0070(13) 0.0049(13) -0.0013(13)
C27 0.0382(16) 0.065(2) 0.0509(17) -0.0064(16) 0.0171(14) 0.0070(15)
C28 0.0303(11) 0.0255(11) 0.0380(12) 0.0018(10) 0.0017(10) 0.0003(10)
C21 0.0334(16) 0.0280(16) 0.0328(18) 0.0021(16) 0.0062(16) -0.0052(15)
C22 0.0343(15) 0.0272(14) 0.0346(17) 0.0021(14) 0.0054(14) -0.0015(13)
C29 0.0353(9) 0.0380(9) 0.0393(9) 0.0017(9) -0.0056(9) -0.0062(9)
C30 0.041(2) 0.044(2) 0.050(2) -0.013(2) 0.004(2) 0.000(2)
C31 0.0383(9) 0.0400(9) 0.0398(9) 0.0028(9) -0.0066(9) -0.0063(9)
C21A 0.0325(16) 0.0283(16) 0.0352(18) 0.0010(17) 0.0074(16) -0.0062(15)
C22A 0.0345(17) 0.0292(17) 0.0340(18) 0.0011(17) 0.0054(17) -0.0031(17)
C29A 0.052(3) 0.054(3) 0.060(3) -0.006(3) -0.008(3) -0.001(3)
C30A 0.059(3) 0.038(3) 0.047(3) -0.003(2) 0.003(3) -0.005(3)
C31A 0.055(3) 0.050(3) 0.046(3) -0.002(2) 0.002(2) -0.012(2)

loop_
_atom_type_symbol
_atom_type_description
_atom_type_scat_dispersion_real
_atom_type_scat_dispersion_imag
_atom_type_scat_source
C C 0.0033 0.0016 'International Tables Vol C Tables 4.2.6.8 and 6.1.1.4'
H H 0.0000 0.0000 'International Tables Vol C Tables 4.2.6.8 and 6.1.1.4'
Lu Lu -0.4720 5.8584 'International Tables Vol C Tables 4.2.6.8 and 6.1.1.4'
N N 0.0061 0.0033 'International Tables Vol C Tables 4.2.6.8 and 6.1.1.4'
O O 0.0106 0.0060 'International Tables Vol C Tables 4.2.6.8 and 6.1.1.4'
Si Si 0.0817 0.0704 'International Tables Vol C Tables 4.2.6.8 and 6.1.1.4'

loop_
_geom_angle_atom_site_label_1
_geom_angle_atom_site_label_2
_geom_angle_atom_site_label_3
_geom_angle
O2 Lu N1 169.58(7)
O2 Lu C24 88.03(8)
O2 Lu C28 89.27(9)
N2 Lu O2 92.98(7)
N2 Lu N1 77.53(7)
N2 Lu C24 130.43(9)
N2 Lu C28 117.70(9)
C24 Lu N1 94.82(9)
C28 Lu N1 98.91(9)
C28 Lu C24 111.87(10)
C28 Si1 C29 109.5(2)
C28 Si1 C30A 112.7(3)
C28 Si1 C31A 115.0(3)
C29 Si1 C31A 126.9(3)
C30 Si1 C28 111.9(2)
C30 Si1 C29 106.4(3)
C30 Si1 C31 111.4(3)
C30 Si1 C30A 21.6(3)
C30 Si1 C31A 82.6(4)
C31 Si1 C28 110.3(2)
C31 Si1 C29 107.1(3)
C31 Si1 C30A 126.8(4)
C31 Si1 C31A 30.5(3)
C29A Si1 C28 115.5(3)
C29A Si1 C29 26.1(3)
C29A Si1 C30 121.9(4)
C29A Si1 C31 81.5(4)
C29A Si1 C30A 105.9(4)
C29A Si1 C31A 105.1(4)
C30A Si1 C29 86.4(4)
C30A Si1 C31A 101.2(4)
C24 Si2 C25 110.73(14)
C24 Si2 C26 110.91(14)
C24 Si2 C27 113.04(15)
C26 Si2 C25 108.95(16)
C26 Si2 C27 106.24(17)
C27 Si2 C25 106.75(17)
C7 O1 C8 105.9(2)
C20 O2 Lu 125.17(16)
C23 O2 Lu 125.97(15)
C23 O2 C20 108.8(2)
C7 N1 Lu 125.74(18)
C7 N1 C9 106.7(2)
C9 N1 Lu 127.40(17)
C4 N2 Lu 132.35(17)
C4 N2 C12 115.9(2)
C12 N2 Lu 111.65(16)
C2 C1 H1 120.8
C6 C1 H1 120.8
C6 C1 C2 118.5(3)
C1 C2 H2 119.4
C3 C2 C1 121.2(3)
C3 C2 H2 119.4
C2 C3 H3 118.7
C2 C3 C4 122.7(3)
C4 C3 H3 118.7
N2 C4 C3 122.1(2)
N2 C4 C5 123.0(2)
C3 C4 C5 114.9(2)
C4 C5 C7 121.9(2)
C6 C5 C4 120.5(3)
C6 C5 C7 116.9(2)
C1 C6 C5 121.9(3)
C1 C6 H6 119.1
C5 C6 H6 119.1
O1 C7 C5 113.6(2)
N1 C7 O1 115.7(2)
N1 C7 C5 130.5(2)
O1 C8 H8A 110.9
O1 C8 H8B 110.9
O1 C8 C9 104.2(2)
H8A C8 H8B 108.9
C9 C8 H8A 110.9
C9 C8 H8B 110.9
N1 C9 C8 101.5(2)
N1 C9 C10 112.5(2)
N1 C9 C11 108.1(2)
C8 C9 C11 111.3(3)
C10 C9 C8 112.2(2)
C10 C9 C11 110.9(3)
C9 C10 H10A 109.5
C9 C10 H10B 109.5
C9 C10 H10C 109.5
H10A C10 H10B 109.5
H10A C10 H10C 109.5
H10B C10 H10C 109.5
C9 C11 H11A 109.5
C9 C11 H11B 109.5
C9 C11 H11C 109.5
H11A C11 H11B 109.5
H11A C11 H11C 109.5
H11B C11 H11C 109.5
C13 C12 N2 119.6(2)
C13 C12 C17 119.9(2)
C17 C12 N2 120.5(2)
C12 C13 C18 121.2(3)
C14 C13 C12 119.3(3)
C14 C13 C18 119.5(3)
C13 C14 H14 119.4
C15 C14 C13 121.2(3)
C15 C14 H14 119.4
C14 C15 H15 120.3
C16 C15 C14 119.3(3)
C16 C15 H15 120.3
C15 C16 H16 119.2
C15 C16 C17 121.5(3)
C17 C16 H16 119.2
C12 C17 C19 120.9(3)
C16 C17 C12 118.8(3)
C16 C17 C19 120.3(3)
C13 C18 H18A 109.5
C13 C18 H18B 109.5
C13 C18 H18C 109.5
H18A C18 H18B 109.5
H18A C18 H18C 109.5
H18B C18 H18C 109.5
C17 C19 H19A 109.5
C17 C19 H19B 109.5
C17 C19 H19C 109.5
H19A C19 H19B 109.5
H19A C19 H19C 109.5
H19B C19 H19C 109.5
O2 C20 H20A 110.8
O2 C20 H20B 110.8
O2 C20 H20C 110.5
O2 C20 H20D 110.5
O2 C20 C21 104.9(4)
O2 C20 C21A 106.1(4)
H20A C20 H20B 108.8
H20A C20 H20C 16.5
H20A C20 H20D 121.8
H20B C20 H20C 94.4
H20B C20 H20D 16.0
H20C C20 H20D 108.7
C21 C20 H20A 110.8
C21 C20 H20B 110.8
C21 C20 H20C 125.0
C21 C20 H20D 96.0
C21A C20 H20A 95.2
C21A C20 H20B 123.9
C21A C20 H20C 110.5
C21A C20 H20D 110.5
C21A C20 C21 16.8(4)
O2 C23 H23A 110.6
O2 C23 H23B 110.6
O2 C23 H23C 111.1
O2 C23 H23D 111.1
O2 C23 C22 105.5(3)
O2 C23 C22A 103.2(6)
H23A C23 H23B 108.8
H23A C23 H23C 18.4
H23A C23 H23D 93.1
H23B C23 H23C 123.0
H23B C23 H23D 17.4
H23C C23 H23D 109.1
C22 C23 H23A 110.6
C22 C23 H23B 110.6
C22 C23 H23C 93.4
C22 C23 H23D 125.1
C22A C23 H23A 127.3
C22A C23 H23B 94.9
C22A C23 H23C 111.1
C22A C23 H23D 111.1
C22A C23 C22 18.7(6)
Lu C24 H24A 104.7
Lu C24 H24B 104.7
Si2 C24 Lu 130.10(15)
Si2 C24 H24A 104.7
Si2 C24 H24B 104.7
H24A C24 H24B 105.7
Si2 C25 H25A 109.5
Si2 C25 H25B 109.5
Si2 C25 H25C 109.5
H25A C25 H25B 109.5
H25A C25 H25C 109.5
H25B C25 H25C 109.5
Si2 C26 H26A 109.5
Si2 C26 H26B 109.5
Si2 C26 H26C 109.5
H26A C26 H26B 109.5
H26A C26 H26C 109.5
H26B C26 H26C 109.5
Si2 C27 H27A 109.5
Si2 C27 H27B 109.5
Si2 C27 H27C 109.5
H27A C27 H27B 109.5
H27A C27 H27C 109.5
H27B C27 H27C 109.5
Lu C28 H28A 105.4
Lu C28 H28B 105.4
Si1 C28 Lu 127.80(15)
Si1 C28 H28A 105.4
Si1 C28 H28B 105.4
H28A C28 H28B 106.0
C20 C21 H21A 110.6
C20 C21 H21B 110.6
H21A C21 H21B 108.8
C22 C21 C20 105.6(6)
C22 C21 H21A 110.6
C22 C21 H21B 110.6
C23 C22 H22A 111.1
C23 C22 H22B 111.1
C21 C22 C23 103.1(7)
C21 C22 H22A 111.1
C21 C22 H22B 111.1
H22A C22 H22B 109.1
Si1 C29 H29A 109.5
Si1 C29 H29B 109.5
Si1 C29 H29C 109.5
Si1 C30 H30A 109.5
Si1 C30 H30B 109.5
Si1 C30 H30C 109.5
Si1 C31 H31A 109.5
Si1 C31 H31B 109.5
Si1 C31 H31C 109.5
C20 C21A H21C 111.1
C20 C21A H21D 111.1
H21C C21A H21D 109.1
C22A C21A C20 103.2(8)
C22A C21A H21C 111.1
C22A C21A H21D 111.1
C23 C22A H22C 109.5
C23 C22A H22D 109.5
C21A C22A C23 110.6(11)
C21A C22A H22C 109.5
C21A C22A H22D 109.5
H22C C22A H22D 108.1
Si1 C29A H29D 109.5
Si1 C29A H29E 109.5
Si1 C29A H29F 109.5
H29D C29A H29E 109.5
H29D C29A H29F 109.5
H29E C29A H29F 109.5
Si1 C30A H30D 109.5
Si1 C30A H30E 109.5
Si1 C30A H30F 109.5
H30D C30A H30E 109.5
H30D C30A H30F 109.5
H30E C30A H30F 109.5
Si1 C31A H31D 109.5
Si1 C31A H31E 109.5
Si1 C31A H31F 109.5
H31D C31A H31E 109.5
H31D C31A H31F 109.5
H31E C31A H31F 109.5

loop_
_geom_bond_atom_site_label_1
_geom_bond_atom_site_label_2
_geom_bond_distance
Lu O2 2.3361(19)
Lu N1 2.352(2)
Lu N2 2.272(2)
Lu C24 2.346(3)
Lu C28 2.340(3)
Si1 C28 1.841(3)
Si1 C29 1.915(6)
Si1 C30 1.823(7)
Si1 C31 1.833(6)
Si1 C29A 1.812(9)
Si1 C30A 1.911(9)
Si1 C31A 1.925(8)
Si2 C24 1.837(3)
Si2 C25 1.877(3)
Si2 C26 1.865(3)
Si2 C27 1.875(3)
O1 C7 1.368(3)
O1 C8 1.440(3)
O2 C20 1.462(3)
O2 C23 1.455(3)
N1 C7 1.292(3)
N1 C9 1.505(3)
N2 C4 1.369(3)
N2 C12 1.432(3)
C1 H1 0.9500
C1 C2 1.384(4)
C1 C6 1.368(4)
C2 H2 0.9500
C2 C3 1.371(4)
C3 H3 0.9500
C3 C4 1.422(4)
C4 C5 1.430(4)
C5 C6 1.405(4)
C5 C7 1.447(4)
C6 H6 0.9500
C8 H8A 0.9900
C8 H8B 0.9900
C8 C9 1.519(4)
C9 C10 1.512(4)
C9 C11 1.519(4)
C10 H10A 0.9800
C10 H10B 0.9800
C10 H10C 0.9800
C11 H11A 0.9800
C11 H11B 0.9800
C11 H11C 0.9800
C12 C13 1.400(4)
C12 C17 1.409(4)
C13 C14 1.390(4)
C13 C18 1.508(4)
C14 H14 0.9500
C14 C15 1.384(4)
C15 H15 0.9500
C15 C16 1.379(4)
C16 H16 0.9500
C16 C17 1.391(4)
C17 C19 1.503(4)
C18 H18A 0.9800
C18 H18B 0.9800
C18 H18C 0.9800
C19 H19A 0.9800
C19 H19B 0.9800
C19 H19C 0.9800
C20 H20A 0.9900
C20 H20B 0.9900
C20 H20C 0.9900
C20 H20D 0.9900
C20 C21 1.573(10)
C20 C21A 1.489(8)
C23 H23A 0.9900
C23 H23B 0.9900
C23 H23C 0.9900
C23 H23D 0.9900
C23 C22 1.526(6)
C23 C22A 1.462(13)
C24 H24A 0.9900
C24 H24B 0.9900
C25 H25A 0.9800
C25 H25B 0.9800
C25 H25C 0.9800
C26 H26A 0.9800
C26 H26B 0.9800
C26 H26C 0.9800
C27 H27A 0.9800
C27 H27B 0.9800
C27 H27C 0.9800
C28 H28A 0.9900
C28 H28B 0.9900
C21 H21A 0.9900
C21 H21B 0.9900
C21 C22 1.471(13)
C22 H22A 0.9900
C22 H22B 0.9900
C29 H29A 0.9800
C29 H29B 0.9800
C29 H29C 0.9800
C30 H30A 0.9800
C30 H30B 0.9800
C30 H30C 0.9800
C31 H31A 0.9800
C31 H31B 0.9800
C31 H31C 0.9800
C21A H21C 0.9900
C21A H21D 0.9900
C21A C22A 1.405(19)
C22A H22C 0.9900
C22A H22D 0.9900
C29A H29D 0.9800
C29A H29E 0.9800
C29A H29F 0.9800
C30A H30D 0.9800
C30A H30E 0.9800
C30A H30F 0.9800
C31A H31D 0.9800
C31A H31E 0.9800
C31A H31F 0.9800

loop_
_geom_torsion_atom_site_label_1
_geom_torsion_atom_site_label_2
_geom_torsion_atom_site_label_3
_geom_torsion_atom_site_label_4
_geom_torsion
Lu O2 C20 C21 -174.3(6)
Lu O2 C20 C21A 168.3(7)
Lu O2 C23 C22 155.3(4)
Lu O2 C23 C22A 174.5(9)
Lu N1 C7 O1 167.81(16)
Lu N1 C7 C5 -17.4(4)
Lu N1 C9 C8 -155.99(18)
Lu N1 C9 C10 -35.9(3)
Lu N1 C9 C11 86.9(3)
Lu N2 C4 C3 -169.5(2)
Lu N2 C4 C5 11.8(4)
Lu N2 C12 C13 -84.8(3)
Lu N2 C12 C17 92.6(3)
O1 C8 C9 N1 -23.8(3)
O1 C8 C9 C10 -144.2(3)
O1 C8 C9 C11 90.9(3)
O2 Lu N1 C7 2.8(5)
O2 Lu N1 C9 177.6(3)
O2 Lu N2 C4 149.3(2)
O2 Lu N2 C12 -27.02(18)
O2 Lu C24 Si2 -109.1(2)
O2 Lu C28 Si1 -71.39(19)
O2 C20 C21 C22 15.0(11)
O2 C20 C21A C22A 23.7(13)
O2 C23 C22 C21 35.2(8)
O2 C23 C22A C21A 23.6(16)
N1 Lu O2 C20 106.7(4)
N1 Lu O2 C23 -75.2(4)
N1 Lu N2 C4 -26.3(2)
N1 Lu N2 C12 157.34(19)
N1 Lu C24 Si2 60.9(2)
N1 Lu C28 Si1 115.09(18)
N2 Lu O2 C20 82.5(2)
N2 Lu O2 C23 -99.5(2)
N2 Lu N1 C7 27.7(2)
N2 Lu N1 C9 -157.5(2)
N2 Lu C24 Si2 -16.8(3)
N2 Lu C28 Si1 -164.38(16)
N2 C4 C5 C6 -174.7(3)
N2 C4 C5 C7 14.9(4)
N2 C12 C13 C14 176.2(3)
N2 C12 C13 C18 -6.4(4)
N2 C12 C17 C16 -175.8(3)
N2 C12 C17 C19 6.4(4)
C1 C2 C3 C4 0.9(5)
C2 C1 C6 C5 -3.0(5)
C2 C3 C4 N2 175.3(3)
C2 C3 C4 C5 -6.0(4)
C3 C4 C5 C6 6.6(4)
C3 C4 C5 C7 -163.9(3)
C4 N2 C12 C13 98.2(3)
C4 N2 C12 C17 -84.4(3)
C4 C5 C6 C1 -2.3(5)
C4 C5 C7 O1 163.6(2)
C4 C5 C7 N1 -11.3(5)
C6 C1 C2 C3 3.8(5)
C6 C5 C7 O1 -7.2(4)
C6 C5 C7 N1 178.0(3)
C7 O1 C8 C9 20.4(3)
C7 N1 C9 C8 19.6(3)
C7 N1 C9 C10 139.7(3)
C7 N1 C9 C11 -97.5(3)
C7 C5 C6 C1 168.6(3)
C8 O1 C7 N1 -8.4(3)
C8 O1 C7 C5 176.0(2)
C9 N1 C7 O1 -7.9(3)
C9 N1 C7 C5 166.9(3)
C12 N2 C4 C3 6.7(4)
C12 N2 C4 C5 -171.9(2)
C12 C13 C14 C15 0.0(4)
C13 C12 C17 C16 1.6(4)
C13 C12 C17 C19 -176.2(3)
C13 C14 C15 C16 0.9(5)
C14 C15 C16 C17 -0.5(5)
C15 C16 C17 C12 -0.8(4)
C15 C16 C17 C19 177.0(3)
C17 C12 C13 C14 -1.2(4)
C17 C12 C13 C18 176.1(3)
C18 C13 C14 C15 -177.4(3)
C20 O2 C23 C22 -26.4(5)
C20 O2 C23 C22A -7.2(10)
C20 C21 C22 C23 -30.1(11)
C20 C21A C22A C23 -29.7(17)
C23 O2 C20 C21 7.4(7)
C23 O2 C20 C21A -10.0(7)
C24 Lu O2 C20 -147.1(2)
C24 Lu O2 C23 30.9(2)
C24 Lu N1 C7 -102.7(2)
C24 Lu N1 C9 72.1(2)
C24 Lu N2 C4 59.4(3)
C24 Lu N2 C12 -116.98(19)
C24 Lu C28 Si1 16.2(2)
C25 Si2 C24 Lu -47.8(2)
C26 Si2 C24 Lu 73.3(2)
C27 Si2 C24 Lu -167.5(2)
C28 Lu O2 C20 -35.2(2)
C28 Lu O2 C23 142.8(2)
C28 Lu N1 C7 144.2(2)
C28 Lu N1 C9 -41.0(2)
C28 Lu N2 C4 -119.9(2)
C28 Lu N2 C12 63.7(2)
C28 Lu C24 Si2 162.52(18)
C21 C20 C21A C22A -65(2)
C22 C23 C22A C21A 123(3)
C29 Si1 C28 Lu 139.0(3)
C30 Si1 C28 Lu 21.3(3)
C31 Si1 C28 Lu -103.3(3)
C21A C20 C21 C22 111(2)
C22A C23 C22 C21 -50(2)
C29A Si1 C28 Lu 166.6(4)
C30A Si1 C28 Lu 44.6(4)
C31A Si1 C28 Lu -70.6(4)
